data_4127772
loop_
_publ_author_name
'Barton, Lisa M.'
'Edwards, Jacob T.'
'Johnson, Eric C.'
'Bukowski, Eric J.'
'Sausa, Rosario C.'
'Byrd, Edward F. C.'
'Orlicki, Joshua A.'
'Sabatini, Jesse J.'
'Baran, Phil S.'

_publ_section_title
;
 Impact of Stereo- and Regiochemistry on Energetic Materials.
;
_journal_issue 32
_journal_name_full 'Journal of the American Chemical Society'
_journal_page_first 12531
_journal_page_last 12535
_journal_paper_doi 10.1021/jacs.9b06961
_journal_volume 141
_journal_year 2019
_chemical_formula_moiety 'C8 H12 N4 O12'
_chemical_formula_sum 'C8 H12 N4 O12'
_chemical_formula_weight 356.22
_space_group_crystal_system monoclinic
_space_group_IT_number 4
_space_group_name_Hall 'P 2yb'
_space_group_name_H-M_alt 'P 1 21 1'
_symmetry_space_group_name_Hall 'P 2yb'
_symmetry_space_group_name_H-M 'P 1 21 1'
_atom_sites_solution_hydrogens geom
_atom_sites_solution_primary dual
_audit_creation_date 2019-01-31
_audit_creation_method
;
Olex2 1.2
(compiled 2016.09.09 svn.r3337 for OlexSys, GUI svn.r5227)
;
_cell_angle_alpha 90
_cell_angle_beta 93.581(5)
_cell_angle_gamma 90
_cell_formula_units_Z 2
_cell_length_a 7.6027(4)
_cell_length_b 9.8312(4)
_cell_length_c 9.8783(4)
_cell_measurement_reflns_used 2525
_cell_measurement_temperature 298.00(10)
_cell_measurement_theta_max 24.9330
_cell_measurement_theta_min 2.0570
_cell_volume 736.90(6)
_computing_cell_refinement 'CrysAlisPro 1.171.39.46 (Rigaku OD, 2018)'
_computing_data_collection 'CrysAlisPro 1.171.39.46 (Rigaku OD, 2018)'
_computing_data_reduction 'CrysAlisPro 1.171.39.46 (Rigaku OD, 2018)'
_computing_molecular_graphics 'Olex2 (Dolomanov et al., 2009)'
_computing_publication_material 'Olex2 (Dolomanov et al., 2009)'
_computing_structure_refinement 'ShelXL (Sheldrick, 2015)'
_computing_structure_solution 'ShelXT (Sheldrick, 2015)'
_diffrn_ambient_environment air
_diffrn_ambient_temperature 298.00(10)
_diffrn_detector 'CCD plate'
_diffrn_detector_area_resol_mean 8.0945
_diffrn_detector_type EosS2
_diffrn_measured_fraction_theta_full 1.000
_diffrn_measured_fraction_theta_max 1.000
_diffrn_measurement_details
;
List of Runs (angles in degrees, time in seconds):

  # Type    Start    End  Width  t~exp~   \w     \q     \k     \f   Frames
--------------------------------------------------------------------------
  1  \w     55.00 116.00   1.00   11.50    --   25.07-178.00 -30.00   61
  2  \w   -101.00   8.00   1.00   11.50    --  -26.94 -57.00-180.00  109
  3  \w   -117.00 -35.00   1.00   11.50    --  -26.94-178.00-180.00   82
  4  \w   -101.00   8.00   1.00   11.50    --  -26.94 -57.00 -90.00  109
  5  \w     57.00 116.00   1.00   11.50    --   25.07 178.00-180.00   59
  6  \w    -62.00 -23.00   1.00   11.50    --  -26.94  57.00 150.00   39
  7  \w   -107.00  14.00   1.00   11.50    --  -26.94 -77.00  60.00  121
;
_diffrn_measurement_device 'four-circle diffractometer'
_diffrn_measurement_device_type 'SuperNova, Dualflex, EosS2'
_diffrn_measurement_method '\w scans'
_diffrn_orient_matrix_type 'CrysAlisPro convention (1999,Acta A55,543-557)'
_diffrn_orient_matrix_UB_11 -0.0793584000
_diffrn_orient_matrix_UB_12 -0.0219720000
_diffrn_orient_matrix_UB_13 0.0270832000
_diffrn_orient_matrix_UB_21 0.0242051000
_diffrn_orient_matrix_UB_22 -0.0687189000
_diffrn_orient_matrix_UB_23 -0.0103709000
_diffrn_orient_matrix_UB_31 0.0429803000
_diffrn_orient_matrix_UB_32 -0.0018066000
_diffrn_orient_matrix_UB_33 0.0658569000
_diffrn_radiation_monochromator graphite
_diffrn_radiation_probe x-ray
_diffrn_radiation_type MoK\a
_diffrn_radiation_wavelength 0.71073
_diffrn_reflns_av_R_equivalents 0.0200
_diffrn_reflns_av_unetI/netI 0.0290
_diffrn_reflns_Laue_measured_fraction_full 1.000
_diffrn_reflns_Laue_measured_fraction_max 1.000
_diffrn_reflns_limit_h_max 8
_diffrn_reflns_limit_h_min -9
_diffrn_reflns_limit_k_max 11
_diffrn_reflns_limit_k_min -11
_diffrn_reflns_limit_l_max 11
_diffrn_reflns_limit_l_min -11
_diffrn_reflns_number 5945
_diffrn_reflns_point_group_measured_fraction_full 0.987
_diffrn_reflns_point_group_measured_fraction_max 0.987
_diffrn_reflns_theta_full 25.350
_diffrn_reflns_theta_max 25.350
_diffrn_reflns_theta_min 2.066
_diffrn_source 'fine-focus sealed X-ray tube'
_diffrn_source_type 'Enhance (Mo) X-ray Source'
_exptl_absorpt_coefficient_mu 0.154
_exptl_absorpt_correction_T_max 1.00000
_exptl_absorpt_correction_T_min 0.70389
_exptl_absorpt_correction_type multi-scan
_exptl_absorpt_process_details
;
CrysAlisPro 1.171.39.46 (Rigaku Oxford Diffraction, 2018)
Empirical absorption correction using spherical harmonics,
 implemented in SCALE3 ABSPACK scaling algorithm.
;
_exptl_crystal_colour colourless
_exptl_crystal_colour_primary colourless
_exptl_crystal_density_diffrn 1.605
_exptl_crystal_description irregular
_exptl_crystal_F_000 368
_exptl_crystal_size_max 0.32
_exptl_crystal_size_mid 0.23
_exptl_crystal_size_min 0.21
_refine_diff_density_max 0.116
_refine_diff_density_min -0.123
_refine_diff_density_rms 0.029
_refine_ls_abs_structure_details
;
 Flack x determined using 876 quotients [(I+)-(I-)]/[(I+)+(I-)]
 (Parsons, Flack and Wagner, Acta Cryst. B69 (2013) 249-259).
;
_refine_ls_abs_structure_Flack -0.1(5)
_refine_ls_extinction_method none
_refine_ls_goodness_of_fit_ref 1.053
_refine_ls_hydrogen_treatment constr
_refine_ls_matrix_type full
_refine_ls_number_parameters 217
_refine_ls_number_reflns 2668
_refine_ls_number_restraints 1
_refine_ls_restrained_S_all 1.053
_refine_ls_R_factor_all 0.0472
_refine_ls_R_factor_gt 0.0399
_refine_ls_shift/su_max 0.000
_refine_ls_shift/su_mean 0.000
_refine_ls_structure_factor_coef Fsqd
_refine_ls_weighting_details 'w=1/[\s^2^(Fo^2^)+(0.0240P)^2^+0.1300P] where P=(Fo^2^+2Fc^2^)/3'
_refine_ls_weighting_scheme calc
_refine_ls_wR_factor_gt 0.0725
_refine_ls_wR_factor_ref 0.0757
_reflns_Friedel_coverage 0.857
_reflns_Friedel_fraction_full 0.972
_reflns_Friedel_fraction_max 0.972
_reflns_number_gt 2351
_reflns_number_total 2668
_reflns_threshold_expression 'I > 2\s(I)'
_cod_data_source_file ja9b06961_si_005.cif
_cod_data_source_block all-trans-TNCB
_cod_database_code 4127772
_shelx_space_group_comment
;
The symmetry employed for this shelxl refinement is uniquely defined
by the following loop, which should always be used as a source of
symmetry information in preference to the above space-group names.
They are only intended as comments.
;
_reflns_odcompleteness_completeness 99.88
_reflns_odcompleteness_iscentric 1
_reflns_odcompleteness_theta 26.32
_olex2_refinement_description
;
1. Fixed Uiso
 At 1.2 times of:
  All C(H) groups, All C(H,H) groups
2.a Ternary CH refined with riding coordinates:
 C1(H1), C2(H2), C3(H3), C4(H4)
2.b Secondary CH2 refined with riding coordinates:
 C5(H5A,H5B), C6(H6A,H6B), C7(H7A,H7B), C8(H8A,H8B)
;
_shelx_shelxl_version_number 2016/4
_olex2_submission_special_instructions 'No special instructions were received'
_oxdiff_exptl_absorpt_empirical_details
;
Empirical correction (ABSPACK) includes:
- Absorption correction using spherical harmonics
- Frame scaling
;
_oxdiff_exptl_absorpt_empirical_full_max 1.667
_oxdiff_exptl_absorpt_empirical_full_min 0.569

loop_
_space_group_symop_operation_xyz
'x, y, z'
'-x, y+1/2, -z'

loop_
_atom_site_label
_atom_site_type_symbol
_atom_site_fract_x
_atom_site_fract_y
_atom_site_fract_z
_atom_site_U_iso_or_equiv
_atom_site_adp_type
_atom_site_occupancy
_atom_site_site_symmetry_order
_atom_site_calc_flag
_atom_site_refinement_flags_posn
O1 O 0.6350(4) 0.6329(3) 0.1561(3) 0.0580(7) Uani 1 1 d .
O2 O 0.6114(5) 0.8510(3) 0.1580(4) 0.0867(10) Uani 1 1 d .
O3 O 0.5505(4) 0.7410(3) 0.3386(3) 0.0737(8) Uani 1 1 d .
O4 O 0.2297(3) 0.7007(2) 0.1382(2) 0.0459(6) Uani 1 1 d .
O5 O 0.1991(4) 0.8992(3) 0.0462(3) 0.0872(10) Uani 1 1 d .
O6 O -0.0227(4) 0.7612(3) 0.0309(3) 0.0785(10) Uani 1 1 d .
O7 O -0.0170(3) 0.3841(3) 0.4275(2) 0.0582(7) Uani 1 1 d .
O8 O -0.2234(4) 0.4383(4) 0.5591(3) 0.0986(12) Uani 1 1 d .
O9 O -0.0099(5) 0.3111(4) 0.6408(3) 0.0921(11) Uani 1 1 d .
O10 O 0.6261(4) 0.1581(2) 0.1662(3) 0.0618(7) Uani 1 1 d .
O11 O 0.6848(5) 0.0947(4) 0.3789(4) 0.0929(12) Uani 1 1 d .
O12 O 0.8898(5) 0.1026(4) 0.2384(5) 0.1126(14) Uani 1 1 d .
N1 N 0.5965(4) 0.7513(3) 0.2248(4) 0.0569(9) Uani 1 1 d .
N2 N 0.1246(5) 0.7936(4) 0.0654(3) 0.0577(8) Uani 1 1 d .
N3 N -0.0882(5) 0.3756(4) 0.5541(3) 0.0673(10) Uani 1 1 d .
N4 N 0.7403(6) 0.1152(4) 0.2712(5) 0.0723(10) Uani 1 1 d .
C1 C 0.4424(4) 0.4388(3) 0.1963(3) 0.0401(8) Uani 1 1 d .
H1 H 0.424410 0.425476 0.098056 0.048 Uiso 1 1 calc R
C2 C 0.2720(4) 0.4945(3) 0.2543(3) 0.0372(7) Uani 1 1 d .
H2 H 0.300557 0.545707 0.337911 0.045 Uiso 1 1 calc R
C3 C 0.2196(4) 0.3467(3) 0.2881(3) 0.0409(8) Uani 1 1 d .
H3 H 0.140647 0.308166 0.215784 0.049 Uiso 1 1 calc R
C4 C 0.4136(5) 0.3034(4) 0.2715(3) 0.0437(8) Uani 1 1 d .
H4 H 0.479753 0.304044 0.359903 0.052 Uiso 1 1 calc R
C5 C 0.6170(5) 0.5065(4) 0.2299(4) 0.0538(9) Uani 1 1 d .
H5A H 0.629121 0.524890 0.326532 0.065 Uiso 1 1 calc R
H5B H 0.711063 0.445022 0.208295 0.065 Uiso 1 1 calc R
C6 C 0.1438(5) 0.5721(4) 0.1631(3) 0.0454(9) Uani 1 1 d .
H6A H 0.118173 0.523399 0.078791 0.054 Uiso 1 1 calc R
H6B H 0.034431 0.586778 0.206605 0.054 Uiso 1 1 calc R
C7 C 0.1535(5) 0.3177(4) 0.4251(3) 0.0497(9) Uani 1 1 d .
H7A H 0.141723 0.220519 0.438662 0.060 Uiso 1 1 calc R
H7B H 0.234301 0.353783 0.496118 0.060 Uiso 1 1 calc R
C8 C 0.4436(5) 0.1712(4) 0.1996(4) 0.0523(9) Uani 1 1 d .
H8A H 0.413041 0.095998 0.257215 0.063 Uiso 1 1 calc R
H8B H 0.367623 0.167133 0.117105 0.063 Uiso 1 1 calc R

loop_
_atom_site_aniso_label
_atom_site_aniso_U_11
_atom_site_aniso_U_22
_atom_site_aniso_U_33
_atom_site_aniso_U_23
_atom_site_aniso_U_13
_atom_site_aniso_U_12
O1 0.0674(19) 0.0429(15) 0.0654(15) -0.0019(13) 0.0169(13) -0.0063(13)
O2 0.107(3) 0.0421(17) 0.110(2) 0.0130(17) -0.0024(19) -0.0140(17)
O3 0.081(2) 0.075(2) 0.0633(18) -0.0216(16) -0.0045(15) -0.0048(17)
O4 0.0452(14) 0.0391(13) 0.0528(13) 0.0127(10) -0.0023(11) 0.0024(11)
O5 0.100(2) 0.0538(18) 0.109(2) 0.0379(19) 0.0100(18) 0.0014(19)
O6 0.0635(19) 0.089(2) 0.0798(19) 0.0280(17) -0.0220(16) 0.0081(17)
O7 0.0552(16) 0.0744(19) 0.0453(13) 0.0157(13) 0.0061(11) 0.0046(15)
O8 0.073(2) 0.137(3) 0.087(2) 0.011(2) 0.0249(18) 0.020(2)
O9 0.108(3) 0.110(3) 0.0609(17) 0.039(2) 0.0244(18) 0.012(2)
O10 0.082(2) 0.0403(16) 0.0642(16) 0.0025(12) 0.0166(15) 0.0091(14)
O11 0.129(3) 0.081(2) 0.067(2) 0.0078(17) -0.006(2) 0.027(2)
O12 0.070(3) 0.092(3) 0.177(4) -0.023(3) 0.012(3) 0.003(2)
N1 0.052(2) 0.049(2) 0.068(2) -0.0061(19) -0.0080(17) -0.0084(17)
N2 0.066(2) 0.055(2) 0.0523(18) 0.0153(16) 0.0031(16) 0.0138(19)
N3 0.070(3) 0.077(3) 0.056(2) 0.0092(19) 0.0173(19) -0.005(2)
N4 0.081(3) 0.044(2) 0.091(3) -0.009(2) -0.002(3) 0.005(2)
C1 0.047(2) 0.0360(18) 0.0366(16) 0.0003(14) 0.0021(14) 0.0016(16)
C2 0.042(2) 0.0353(17) 0.0335(16) -0.0005(13) -0.0042(13) -0.0036(16)
C3 0.049(2) 0.0378(18) 0.0356(16) 0.0001(14) -0.0042(14) -0.0045(16)
C4 0.055(2) 0.0329(17) 0.0420(17) -0.0013(15) -0.0020(15) 0.0013(17)
C5 0.048(2) 0.044(2) 0.070(2) 0.0029(19) 0.0046(17) 0.0050(19)
C6 0.046(2) 0.0421(19) 0.0469(19) 0.0020(15) -0.0069(16) -0.0034(17)
C7 0.057(2) 0.048(2) 0.0443(18) 0.0107(16) 0.0015(16) -0.0018(19)
C8 0.062(3) 0.040(2) 0.054(2) -0.0010(16) -0.0022(18) 0.0026(19)

loop_
_atom_type_symbol
_atom_type_description
_atom_type_scat_dispersion_real
_atom_type_scat_dispersion_imag
_atom_type_scat_source
C C 0.0033 0.0016 'International Tables Vol C Tables 4.2.6.8 and 6.1.1.4'
H H 0.0000 0.0000 'International Tables Vol C Tables 4.2.6.8 and 6.1.1.4'
N N 0.0061 0.0033 'International Tables Vol C Tables 4.2.6.8 and 6.1.1.4'
O O 0.0106 0.0060 'International Tables Vol C Tables 4.2.6.8 and 6.1.1.4'

loop_
_geom_angle_atom_site_label_1
_geom_angle_atom_site_label_2
_geom_angle_atom_site_label_3
_geom_angle
N1 O1 C5 116.3(3)
N2 O4 C6 114.3(3)
N3 O7 C7 112.6(3)
N4 O10 C8 115.0(3)
O2 N1 O1 112.9(3)
O2 N1 O3 129.1(4)
O3 N1 O1 118.0(3)
O5 N2 O4 112.9(3)
O6 N2 O4 118.2(3)
O6 N2 O5 128.9(3)
O8 N3 O7 112.7(3)
O9 N3 O7 118.1(4)
O9 N3 O8 129.2(4)
O11 N4 O10 119.0(4)
O11 N4 O12 128.1(5)
O12 N4 O10 112.9(5)
C2 C1 H1 110.2
C4 C1 H1 110.2
C4 C1 C2 88.8(2)
C5 C1 H1 110.2
C5 C1 C2 120.6(3)
C5 C1 C4 115.1(3)
C1 C2 H2 110.3
C3 C2 C1 88.9(2)
C3 C2 H2 110.3
C6 C2 C1 119.1(3)
C6 C2 H2 110.3
C6 C2 C3 116.2(3)
C2 C3 H3 111.1
C2 C3 C4 88.6(2)
C4 C3 H3 111.1
C7 C3 C2 118.5(3)
C7 C3 H3 111.1
C7 C3 C4 114.6(3)
C1 C4 C3 88.8(2)
C1 C4 H4 110.0
C3 C4 H4 110.0
C8 C4 C1 119.1(3)
C8 C4 C3 117.3(3)
C8 C4 H4 110.0
O1 C5 C1 112.2(3)
O1 C5 H5A 109.2
O1 C5 H5B 109.2
C1 C5 H5A 109.2
C1 C5 H5B 109.2
H5A C5 H5B 107.9
O4 C6 C2 105.3(2)
O4 C6 H6A 110.7
O4 C6 H6B 110.7
C2 C6 H6A 110.7
C2 C6 H6B 110.7
H6A C6 H6B 108.8
O7 C7 C3 106.2(3)
O7 C7 H7A 110.5
O7 C7 H7B 110.5
C3 C7 H7A 110.5
C3 C7 H7B 110.5
H7A C7 H7B 108.7
O10 C8 C4 111.1(3)
O10 C8 H8A 109.4
O10 C8 H8B 109.4
C4 C8 H8A 109.4
C4 C8 H8B 109.4
H8A C8 H8B 108.0

loop_
_geom_bond_atom_site_label_1
_geom_bond_atom_site_label_2
_geom_bond_distance
O1 N1 1.389(4)
O1 C5 1.452(4)
O2 N1 1.191(4)
O3 N1 1.202(4)
O4 N2 1.386(3)
O4 C6 1.450(4)
O5 N2 1.203(4)
O6 N2 1.193(4)
O7 N3 1.395(4)
O7 C7 1.453(4)
O8 N3 1.203(4)
O9 N3 1.194(4)
O10 N4 1.376(5)
O10 C8 1.452(4)
O11 N4 1.185(5)
O12 N4 1.208(5)
C1 H1 0.9800
C1 C2 1.549(5)
C1 C4 1.547(5)
C1 C5 1.503(5)
C2 H2 0.9800
C2 C3 1.548(4)
C2 C6 1.495(4)
C3 H3 0.9800
C3 C4 1.554(5)
C3 C7 1.501(4)
C4 H4 0.9800
C4 C8 1.505(5)
C5 H5A 0.9700
C5 H5B 0.9700
C6 H6A 0.9700
C6 H6B 0.9700
C7 H7A 0.9700
C7 H7B 0.9700
C8 H8A 0.9700
C8 H8B 0.9700

loop_
_geom_torsion_atom_site_label_1
_geom_torsion_atom_site_label_2
_geom_torsion_atom_site_label_3
_geom_torsion_atom_site_label_4
_geom_torsion
N1 O1 C5 C1 97.1(3)
N2 O4 C6 C2 -174.1(3)
N3 O7 C7 C3 -174.8(3)
N4 O10 C8 C4 80.7(4)
C1 C2 C3 C4 16.6(2)
C1 C2 C3 C7 134.1(3)
C1 C2 C6 O4 -70.7(3)
C1 C4 C8 O10 62.8(4)
C2 C1 C4 C3 16.6(2)
C2 C1 C4 C8 137.5(3)
C2 C1 C5 O1 -75.4(4)
C2 C3 C4 C1 -16.6(2)
C2 C3 C4 C8 -139.1(3)
C2 C3 C7 O7 68.5(4)
C3 C2 C6 O4 -175.1(3)
C3 C4 C8 O10 167.8(3)
C4 C1 C2 C3 -16.7(2)
C4 C1 C2 C6 -136.4(3)
C4 C1 C5 O1 -179.9(3)
C4 C3 C7 O7 171.2(3)
C5 O1 N1 O2 -179.0(3)
C5 O1 N1 O3 -0.5(4)
C5 C1 C2 C3 -135.4(3)
C5 C1 C2 C6 104.9(3)
C5 C1 C4 C3 140.2(3)
C5 C1 C4 C8 -98.9(4)
C6 O4 N2 O5 -180.0(3)
C6 O4 N2 O6 0.2(4)
C6 C2 C3 C4 138.8(3)
C6 C2 C3 C7 -103.7(4)
C7 O7 N3 O8 175.2(4)
C7 O7 N3 O9 -4.1(5)
C7 C3 C4 C1 -137.6(3)
C7 C3 C4 C8 100.0(4)
C8 O10 N4 O11 -1.2(5)
C8 O10 N4 O12 178.4(3)
